data_2103691
loop_
_publ_author_name
'Cai, Jiwen'
'Chen, Cai-Hong'
'Liao, Cheng-Zhu'
'Feng, Xiao-Long'
'Chen, Xiao-Ming'

_publ_section_title
;
 Solid-state structures of group 1 and group 2 metal
 1,5-naphthalenedisulfonates: systematic investigation of lamellar
 three-dimensional networks constructed by metal arenedisulfonate
;
_journal_issue 4
_journal_name_full 'Acta Crystallographica Section B'
_journal_page_first 520
_journal_page_last 530
_journal_paper_doi 10.1107/S010876810100862X
_journal_volume 57
_journal_year 2001
_chemical_formula_moiety 'Ca 2+, C10 H6 O6 S2 2-, 2(H2 O)'
_chemical_formula_sum 'C10 H10 Ca O8 S2'
_chemical_formula_weight 362.38
_chemical_name_common Ca(1,5NDS).2H2O
_chemical_name_systematic
;
 calcium 1,5-naphthalenedisulfonate dihydrate
;
_space_group_IT_number 2
_symmetry_cell_setting triclinic
_symmetry_space_group_name_Hall '-P 1'
_symmetry_space_group_name_H-M 'P -1'
_audit_creation_method SHELXL97
_cell_angle_alpha 73.945(2)
_cell_angle_beta 83.063(2)
_cell_angle_gamma 83.435(2)
_cell_formula_units_Z 2
_cell_length_a 7.8971(8)
_cell_length_b 8.1750(8)
_cell_length_c 11.2358(11)
_cell_measurement_temperature 293(2)
_cell_volume 689.48(12)
_computing_cell_refinement 'Bruker SMART'
_computing_data_collection 'Bruker SMART'
_computing_data_reduction 'Bruker SHELXTL'
_computing_molecular_graphics 'Bruker SHELXTL'
_computing_publication_material 'Bruker SHELXTL'
_computing_structure_refinement 'SHELXL97 (Sheldrick, 1997)'
_computing_structure_solution 'SHELXS97 (Sheldrick, 1997)'
_diffrn_ambient_temperature 293(2)
_diffrn_measured_fraction_theta_full .978
_diffrn_measured_fraction_theta_max .978
_diffrn_measurement_device_type 'Bruker Smart 1000 CCD area detector'
_diffrn_measurement_method 'phi and omega scans'
_diffrn_radiation_monochromator graphite
_diffrn_radiation_source 'fine-focus sealed tube'
_diffrn_radiation_type MoK\a
_diffrn_radiation_wavelength .71073
_diffrn_reflns_av_R_equivalents .0313
_diffrn_reflns_av_sigmaI/netI .0283
_diffrn_reflns_limit_h_max 9
_diffrn_reflns_limit_h_min -9
_diffrn_reflns_limit_k_max 10
_diffrn_reflns_limit_k_min -9
_diffrn_reflns_limit_l_max 13
_diffrn_reflns_limit_l_min -14
_diffrn_reflns_number 3839
_diffrn_reflns_theta_full 26.37
_diffrn_reflns_theta_max 26.37
_diffrn_reflns_theta_min 4.08
_exptl_absorpt_coefficient_mu .793
_exptl_absorpt_correction_T_max .9539
_exptl_absorpt_correction_T_min .7632
_exptl_absorpt_correction_type none
_exptl_absorpt_process_details 'SADABS (Blessing, 1995)'
_exptl_crystal_colour colorless
_exptl_crystal_density_diffrn 1.746
_exptl_crystal_density_method 'not measured'
_exptl_crystal_description plate
_exptl_crystal_F_000 372
_exptl_crystal_size_max .36
_exptl_crystal_size_mid .20
_exptl_crystal_size_min .06
_refine_diff_density_max .737
_refine_diff_density_min -.527
_refine_ls_extinction_method none
_refine_ls_goodness_of_fit_ref 1.086
_refine_ls_hydrogen_treatment mixed
_refine_ls_matrix_type full
_refine_ls_number_parameters 194
_refine_ls_number_reflns 2751
_refine_ls_number_restraints 0
_refine_ls_restrained_S_all 1.086
_refine_ls_R_factor_all .0376
_refine_ls_R_factor_gt .0343
_refine_ls_shift/su_max .002
_refine_ls_shift/su_mean .000
_refine_ls_structure_factor_coef Fsqd
_refine_ls_weighting_details 'calc w=1/[\s^2^(Fo^2^)+(0.0707P)^2^+0.0000P] where P=(Fo^2^+2Fc^2^)/3'
_refine_ls_weighting_scheme calc
_refine_ls_wR_factor_ref .1011
_reflns_number_gt 2456
_reflns_number_total 2751
_reflns_threshold_expression >2sigma(I)
_cod_data_source_file bm0044.cif
_cod_data_source_block 5
_cod_depositor_comments
;
The following automatic conversions were performed:
'_symmetry_cell_setting' value 'Triclinic' changed to 'triclinic'
according to '/home/saulius/struct/CIF-dictionaries/cif_core.dic'
dictionary named 'cif_core.dic' version 2.4.1 from 2010-06-29.

Automatic conversion script
Id: cif_fix_enum 1527 2010-12-29 10:47:43Z saulius 

The following automatic conversions were performed:

'_symmetry_cell_setting' value 'Triclinic' changed to 'triclinic'
according to /home/saulius/struct/CIF-dictionaries/cif_core.dic
dictionary named 'cif_core.dic' version 2.4.1 from 2010-06-29.

Automatic conversion script
Id: cif_fix_values 1715 2011-07-08 13:25:40Z adriana 
;
_cod_original_sg_symbol_H-M P-1
_cod_database_code 2103691
_cod_database_fobs_code 2103691

loop_
_symmetry_equiv_pos_as_xyz
'x, y, z'
'-x, -y, -z'

loop_
_atom_site_label
_atom_site_fract_x
_atom_site_fract_y
_atom_site_fract_z
_atom_site_U_iso_or_equiv
_atom_site_adp_type
_atom_site_calc_flag
_atom_site_refinement_flags
_atom_site_occupancy
_atom_site_type_symbol
Ca .22621(5) .24251(4) 1.00325(3) .01912(14) Uani d . 1 Ca
S1 .41485(6) -.05652(5) .81516(4) .02116(15) Uani d . 1 S
S2 -.09776(6) .46076(6) .81216(4) .02205(15) Uani d . 1 S
O1 .28473(18) -.17457(18) .82942(13) .0331(3) Uani d . 1 O
O3 .42120(18) .14632(18) 1.15037(13) .0330(3) Uani d . 1 O
O2 .3603(2) .07556(18) .87865(13) .0333(3) Uani d . 1 O
O4 -.27107(18) .4214(2) .81379(14) .0387(4) Uani d . 1 O
O5 .01609(17) .30696(16) .85880(12) .0272(3) Uani d . 1 O
O6 .0815(2) .41062(18) 1.12376(13) .0346(4) Uani d . 1 O
OW1 .05004(19) .03686(18) 1.12536(14) .0355(4) Uani d . 1 O
HW1 .0462 -.0664 1.1199 .050(7) Uiso d R 1 H
HW2 -.0537 .0712 1.1397 .056(8) Uiso d R 1 H
OW2 .3809(2) .46687(19) .88644(16) .0425(4) Uani d . 1 O
HW4 .3521 .5745 .8719 .058(8) Uiso d R 1 H
HW3 .4882 .4637 .8602 .051(8) Uiso d R 1 H
C1 .4421(2) .0493(2) .65425(16) .0214(4) Uani d . 1 C
C2 .4019(3) .2226(2) .61857(18) .0273(4) Uani d . 1 C
H2A .3689 .2823 .6783 .033 Uiso calc R 1 H
C3 .4107(3) .3097(2) .49161(18) .0280(4) Uani d . 1 C
H3A .3830 .4272 .4679 .034 Uiso calc R 1 H
C4 .5406(2) -.2248(2) .59756(17) .0249(4) Uani d . 1 C
H4A .5367 -.2849 .6811 .030 Uiso calc R 1 H
C5 .4959(2) -.0460(2) .56453(16) .0199(4) Uani d . 1 C
C6 -.0208(2) .5491(2) .65480(16) .0223(4) Uani d . 1 C
C7 .0439(3) .7047(3) .62417(18) .0322(5) Uani d . 1 C
H7A .0493 .7599 .6856 .039 Uiso calc R 1 H
C8 .1021(3) .7817(3) .50065(19) .0341(5) Uani d . 1 C
H8A .1456 .8880 .4806 .041 Uiso calc R 1 H
C9 -.0957(3) .2979(2) .59063(17) .0288(4) Uani d . 1 C
H9A -.1351 .2452 .6722 .035 Uiso calc R 1 H
C10 -.0301(2) .4597(2) .56273(16) .0206(4) Uani d . 1 C

loop_
_atom_site_aniso_label
_atom_site_aniso_U_11
_atom_site_aniso_U_22
_atom_site_aniso_U_33
_atom_site_aniso_U_12
_atom_site_aniso_U_13
_atom_site_aniso_U_23
Ca .0209(2) .0219(2) .0161(2) .00058(14) -.00275(14) -.00824(15)
S1 .0223(2) .0256(3) .0165(2) .00341(18) -.00316(18) -.00874(18)
S2 .0239(2) .0266(3) .0161(2) .00487(18) -.00304(18) -.00882(18)
O1 .0304(7) .0361(8) .0322(8) -.0070(6) .0010(6) -.0082(6)
O3 .0286(7) .0454(8) .0260(7) .0120(6) -.0111(6) -.0136(6)
O2 .0463(8) .0329(7) .0227(7) .0061(6) -.0006(6) -.0157(6)
O4 .0229(7) .0596(10) .0326(8) -.0005(7) .0005(6) -.0132(7)
O5 .0315(7) .0258(7) .0249(7) .0045(6) -.0086(6) -.0078(5)
O6 .0532(9) .0320(7) .0210(7) .0045(7) -.0011(6) -.0152(6)
OW1 .0326(8) .0291(8) .0440(9) -.0078(6) .0000(7) -.0078(6)
OW2 .0306(8) .0294(8) .0598(11) -.0044(6) .0085(7) -.0037(7)
C1 .0221(9) .0263(9) .0169(9) .0005(7) -.0033(7) -.0081(7)
C2 .0321(10) .0268(9) .0254(10) .0041(8) -.0041(8) -.0128(7)
C3 .0365(11) .0205(9) .0263(10) .0050(8) -.0053(8) -.0072(7)
C4 .0306(10) .0233(9) .0199(9) .0019(7) -.0036(7) -.0056(7)
C5 .0203(8) .0230(9) .0178(9) .0012(7) -.0044(7) -.0079(7)
C6 .0260(9) .0259(9) .0164(9) .0014(7) -.0025(7) -.0089(7)
C7 .0454(12) .0325(10) .0239(10) -.0066(9) -.0047(9) -.0139(8)
C8 .0496(13) .0273(10) .0284(10) -.0123(9) -.0029(9) -.0092(8)
C9 .0373(11) .0280(10) .0209(9) -.0060(8) -.0015(8) -.0056(7)
C10 .0221(9) .0234(9) .0176(9) .0018(7) -.0043(7) -.0080(7)

loop_
_atom_type_symbol
_atom_type_description
_atom_type_scat_dispersion_real
_atom_type_scat_dispersion_imag
_atom_type_scat_source
C C .0033 .0016 'International Tables Vol C Tables 4.2.6.8 and 6.1.1.4'
H H .0000 .0000 'International Tables Vol C Tables 4.2.6.8 and 6.1.1.4'
O O .0106 .0060 'International Tables Vol C Tables 4.2.6.8 and 6.1.1.4'
S S .1246 .1234 'International Tables Vol C Tables 4.2.6.8 and 6.1.1.4'
Ca Ca .2262 .3064 'International Tables Vol C Tables 4.2.6.8 and 6.1.1.4'

loop_
_geom_angle_atom_site_label_1
_geom_angle_atom_site_label_2
_geom_angle_atom_site_label_3
_geom_angle_site_symmetry_1
_geom_angle_site_symmetry_3
_geom_angle
O2 Ca O6 . . 177.54(6)
O2 Ca O3 . . 93.39(5)
O6 Ca O3 . . 88.93(5)
O2 Ca OW2 . . 89.25(6)
O6 Ca OW2 . . 91.41(6)
O3 Ca OW2 . . 94.22(6)
O2 Ca OW1 . . 95.78(5)
O6 Ca OW1 . . 83.46(5)
O3 Ca OW1 . . 88.01(5)
OW2 Ca OW1 . . 174.37(5)
O2 Ca O5 . . 83.70(5)
O6 Ca O5 . . 93.91(5)
O3 Ca O5 . . 173.07(5)
OW2 Ca O5 . . 92.03(5)
OW1 Ca O5 . . 86.03(5)
O2 S1 O3 . 2_657 112.77(9)
O2 S1 O1 . . 112.38(9)
O3 S1 O1 2_657 . 111.52(9)
O2 S1 C1 . . 106.28(9)
O3 S1 C1 2_657 . 107.14(8)
O1 S1 C1 . . 106.23(8)
O4 S2 O6 . 2_567 113.92(9)
O4 S2 O5 . . 111.99(9)
O6 S2 O5 2_567 . 110.62(8)
O4 S2 C6 . . 107.73(9)
O6 S2 C6 2_567 . 105.67(8)
O5 S2 C6 . . 106.38(8)
S1 O3 Ca 2_657 . 148.91(8)
S1 O2 Ca . . 166.63(10)
S2 O5 Ca . . 132.43(7)
S2 O6 Ca 2_567 . 144.93(10)
C2 C1 C5 . . 121.48(16)
C2 C1 S1 . . 117.92(13)
C5 C1 S1 . . 120.53(14)
C1 C2 C3 . . 119.78(16)
C4 C3 C2 2_656 . 121.05(17)
C3 C4 C5 2_656 . 120.91(17)
C4 C5 C5 . 2_656 119.14(19)
C4 C5 C1 . . 123.23(16)
C5 C5 C1 2_656 . 117.63(19)
C7 C6 C10 . . 121.40(17)
C7 C6 S2 . . 118.15(13)
C10 C6 S2 . . 120.44(14)
C6 C7 C8 . . 120.29(17)
C9 C8 C7 2_566 . 120.61(18)
C8 C9 C10 2_566 . 120.88(17)
C9 C10 C10 . 2_566 119.35(19)
C9 C10 C6 . . 123.18(17)
C10 C10 C6 2_566 . 117.5(2)

loop_
_geom_bond_atom_site_label_1
_geom_bond_atom_site_label_2
_geom_bond_site_symmetry_2
_geom_bond_distance
Ca O2 . 2.3048(13)
Ca O6 . 2.3075(13)
Ca O3 . 2.3110(13)
Ca OW2 . 2.3177(15)
Ca OW1 . 2.3328(14)
Ca O5 . 2.3755(13)
S1 O2 . 1.4511(13)
S1 O3 2_657 1.4532(14)
S1 O1 . 1.4541(14)
S1 C1 . 1.7739(18)
S2 O4 . 1.4382(15)
S2 O6 2_567 1.4534(13)
S2 O5 . 1.4678(13)
S2 C6 . 1.7753(18)
O3 S1 2_657 1.4532(14)
O6 S2 2_567 1.4534(13)
C1 C2 . 1.373(3)
C1 C5 . 1.435(2)
C2 C3 . 1.404(3)
C3 C4 2_656 1.366(3)
C4 C3 2_656 1.366(3)
C4 C5 . 1.418(2)
C5 C5 2_656 1.435(4)
C6 C7 . 1.364(3)
C6 C10 . 1.435(2)
C7 C8 . 1.401(3)
C8 C9 2_566 1.367(3)
C9 C8 2_566 1.367(3)
C9 C10 . 1.416(3)
C10 C10 2_566 1.429(4)

loop_
_geom_hbond_atom_site_label_D
_geom_hbond_atom_site_label_H
_geom_hbond_atom_site_label_A
_geom_hbond_site_symmetry_A
_geom_hbond_distance_DH
_geom_hbond_distance_HA
_geom_hbond_distance_DA
_geom_hbond_angle_DHA
OW1 HW1 O5 2_557 .87 2.02 2.8708(18) 164.8
OW1 HW2 O1 2_557 .85 1.95 2.798(2) 173.9
OW2 HW4 O1 1_565 .86 2.00 2.855(2) 177.2
OW2 HW3 O4 1_655 .86 1.93 2.784(2) 171.6

loop_
_geom_torsion_atom_site_label_1
_geom_torsion_atom_site_label_2
_geom_torsion_atom_site_label_3
_geom_torsion_atom_site_label_4
_geom_torsion_site_symmetry_1
_geom_torsion_site_symmetry_4
_geom_torsion
O2 Ca O3 S1 . 2_657 13.61(19)
O6 Ca O3 S1 . 2_657 -167.23(19)
OW2 Ca O3 S1 . 2_657 -75.89(19)
OW1 Ca O3 S1 . 2_657 109.28(19)
O5 Ca O3 S1 . 2_657 78.5(4)
O3 S1 O2 Ca 2_657 . -110.2(4)
O1 S1 O2 Ca . . 16.9(5)
C1 S1 O2 Ca . . 132.7(4)
O6 Ca O2 S1 . . -63.7(13)
O3 Ca O2 S1 . . 96.5(4)
OW2 Ca O2 S1 . . -169.3(4)
OW1 Ca O2 S1 . . 8.2(4)
O5 Ca O2 S1 . . -77.2(4)
O4 S2 O5 Ca . . -133.15(10)
O6 S2 O5 Ca 2_567 . -4.89(13)
C6 S2 O5 Ca . . 109.40(11)
O2 Ca O5 S2 . . -147.63(11)
O6 Ca O5 S2 . . 32.94(11)
O3 Ca O5 S2 . . 146.9(3)
OW2 Ca O5 S2 . . -58.60(11)
OW1 Ca O5 S2 . . 116.10(11)
O2 Ca O6 S2 . 2_567 -146.9(11)
O3 Ca O6 S2 . 2_567 52.79(16)
OW2 Ca O6 S2 . 2_567 -41.41(16)
OW1 Ca O6 S2 . 2_567 140.91(16)
O5 Ca O6 S2 . 2_567 -133.54(15)
O2 S1 C1 C2 . . -3.10(18)
O3 S1 C1 C2 2_657 . -123.91(15)
O1 S1 C1 C2 . . 116.78(15)
O2 S1 C1 C5 . . -179.90(14)
O3 S1 C1 C5 2_657 . 59.30(16)
O1 S1 C1 C5 . . -60.02(16)
C5 C1 C2 C3 . . 1.0(3)
S1 C1 C2 C3 . . -175.82(15)
C1 C2 C3 C4 . 2_656 -.2(3)
C3 C4 C5 C5 2_656 2_656 -.7(3)
C3 C4 C5 C1 2_656 . 179.29(18)
C2 C1 C5 C4 . . 179.18(17)
S1 C1 C5 C4 . . -4.1(3)
C2 C1 C5 C5 . 2_656 -.8(3)
S1 C1 C5 C5 . 2_656 175.85(16)
O4 S2 C6 C7 . . 125.41(17)
O6 S2 C6 C7 2_567 . 3.3(2)
O5 S2 C6 C7 . . -114.34(17)
O4 S2 C6 C10 . . -53.36(17)
O6 S2 C6 C10 2_567 . -175.49(15)
O5 S2 C6 C10 . . 66.89(17)
C10 C6 C7 C8 . . .4(3)
S2 C6 C7 C8 . . -178.35(17)
C6 C7 C8 C9 . 2_566 -.3(3)
C8 C9 C10 C10 2_566 2_566 .1(3)
C8 C9 C10 C6 2_566 . 179.85(19)
C7 C6 C10 C9 . . 179.8(2)
S2 C6 C10 C9 . . -1.4(3)
C7 C6 C10 C10 . 2_566 -.4(3)
S2 C6 C10 C10 . 2_566 178.36(17)
